data_4322741
loop_
_publ_author_name
'William A. Wojtczak'
'Mark J. Hampden-Smith'
'Eileen N. Duesler'

_publ_section_title
;
 Synthesis, Characterization, and Thermal Behavior of Polydentate Ligand
 Adducts of Barium Trifluoroacetate
;
_journal_name_full 'Inorganic Chemistry'
_journal_page_first 1781
_journal_page_last 1790
_journal_paper_doi 10.1021/ic9613220
_journal_volume 37
_journal_year 1998
_chemical_formula_sum 'C12 H16 Ba F6 O8'
_chemical_formula_weight 539.59
_chemical_name_systematic ?
_space_group_IT_number 14
_symmetry_cell_setting monoclinic
_symmetry_space_group_name_Hall '-P 2yn'
_symmetry_space_group_name_H-M 'P 1 21/n 1'
_atom_sites_solution_hydrogens geom
_atom_sites_solution_primary 'Patterson map interpretation'
_atom_sites_solution_secondary difmap
_audit_creation_method SHELXL
_cell_angle_alpha 90.00
_cell_angle_beta 104.47(1)
_cell_angle_gamma 90.00
_cell_formula_units_Z 4
_cell_length_a 11.014(1)
_cell_length_b 12.016(1)
_cell_length_c 15.269(1)
_cell_measurement_reflns_used 40
_cell_measurement_temperature 293(2)
_cell_measurement_theta_max 12.48
_cell_measurement_theta_min 5.03
_cell_volume 1956.7(3)
_computing_cell_refinement 'Siemens XSCANS, 1991'
_computing_data_collection 'Siemens XSCANS, 1991'
_computing_data_reduction 'Siemens XSCANS, 1991'
_computing_molecular_graphics 'Siemens SHELXTL PC, 1990'
_computing_publication_material 'Siemens SHELXTL Version 5, 1994'
_computing_structure_refinement 'Siemens SHELXTL PC, 1990'
_computing_structure_solution 'Siemens SHELXTL PC, 1990'
_diffrn_ambient_temperature 293(2)
_diffrn_measurement_device 'Siemens P4'
_diffrn_measurement_method \w
_diffrn_radiation_monochromator graphite
_diffrn_radiation_source 'fine-focus sealed tube'
_diffrn_radiation_type MoK\a
_diffrn_radiation_wavelength 0.71073
_diffrn_reflns_av_R_equivalents 0.0330
_diffrn_reflns_av_sigmaI/netI 0.0497
_diffrn_reflns_limit_h_max 14
_diffrn_reflns_limit_h_min -9
_diffrn_reflns_limit_k_max 15
_diffrn_reflns_limit_k_min -15
_diffrn_reflns_limit_l_max 19
_diffrn_reflns_limit_l_min -19
_diffrn_reflns_number 11970
_diffrn_reflns_theta_max 27.50
_diffrn_reflns_theta_min 2.06
_diffrn_standards_decay_% 14%
_diffrn_standards_interval_count 97
_diffrn_standards_number 3
_exptl_absorpt_coefficient_mu 2.119
_exptl_absorpt_correction_T_max 0.9655
_exptl_absorpt_correction_T_min 0.6854
_exptl_absorpt_correction_type 'empirical via \y scans'
_exptl_crystal_colour colorless
_exptl_crystal_density_diffrn 1.832
_exptl_crystal_density_method none
_exptl_crystal_description prism
_exptl_crystal_F_000 1048
_exptl_crystal_size_max 0.61
_exptl_crystal_size_mid 0.25
_exptl_crystal_size_min 0.23
_refine_diff_density_max 0.950
_refine_diff_density_min -0.660
_refine_ls_extinction_method none
_refine_ls_goodness_of_fit_obs 1.20
_refine_ls_hydrogen_treatment constr
_refine_ls_matrix_type full
_refine_ls_number_parameters 237
_refine_ls_number_reflns 3193
_refine_ls_number_restraints 0
_refine_ls_restrained_S_all 1?
_refine_ls_restrained_S_obs 1.20
_refine_ls_R_factor_all 0.0734
_refine_ls_R_factor_obs 0.0519
_refine_ls_shift/esd_max 0.037
_refine_ls_shift/esd_mean 0.004
_refine_ls_structure_factor_coef F
_refine_ls_weighting_details w=1/[\s^2^(Fo)+(0.0010)F^2^]
_refine_ls_weighting_scheme calc
_refine_ls_wR_factor_all 0.0661
_refine_ls_wR_factor_obs 0.0609
_reflns_number_observed 2917
_reflns_number_total 4499
_reflns_observed_criterion >2sigma(I)
_cod_data_source_file ic9613220_1.cif
_cod_data_source_block mhs95i-(1)
_cod_depositor_comments
;
The following automatic conversions were performed:

'_refine_ls_weighting_scheme' value 'calc
w=1/[\s^2^(Fo)+(0.0010)F^2^]' was changed to 'calc'. New tag
'_refine_ls_weighting_details' was created. The value of the new tag
was set to 'w=1/[\s^2^(Fo)+(0.0010)F^2^]'.

Automatic conversion script
Id: cif_fix_values 3143 2015-03-26 13:38:13Z robertas 
;
_cod_database_code 4322741

loop_
_symmetry_equiv_pos_as_xyz
'x, y, z'
'-x+1/2, y+1/2, -z+1/2'
'-x, -y, -z'
'x-1/2, -y-1/2, z-1/2'

loop_
_atom_site_aniso_label
_atom_site_aniso_U_11
_atom_site_aniso_U_22
_atom_site_aniso_U_33
_atom_site_aniso_U_23
_atom_site_aniso_U_13
_atom_site_aniso_U_12
Ba 0.0551(3) 0.0472(2) 0.0588(3) -0.0082(2) 0.0232(2) -0.0011(2)
O1 0.057(4) 0.119(5) 0.139(6) -0.040(4) 0.041(4) -0.019(3)
O2 0.119(6) 0.098(5) 0.131(6) 0.029(4) 0.028(5) -0.037(5)
O3 0.108(5) 0.105(5) 0.140(6) -0.072(4) 0.061(5) -0.038(4)
O4 0.099(6) 0.137(6) 0.091(5) 0.013(5) -0.002(4) -0.019(5)
O5 0.100(5) 0.103(5) 0.111(5) 0.023(4) 0.070(4) 0.013(4)
O6 0.140(6) 0.119(5) 0.063(4) -0.011(3) 0.024(4) -0.023(5)
O7 0.077(4) 0.065(3) 0.101(4) -0.004(3) 0.025(3) 0.008(3)
O8 0.063(4) 0.084(4) 0.090(4) -0.000(3) 0.024(3) 0.017(3)
C1 0.151(12) 0.122(10) 0.153(11) 0.012(9) 0.107(10) -0.044(9)
C2 0.173(16) 0.171(16) 0.210(17) 0.098(14) 0.047(13) -0.064(14)
C3 0.230(19) 0.036(5) 0.254(22) -0.008(9) 0.048(16) 0.014(8)
C5 0.137(12) 0.314(23) 0.107(11) -0.134(13) 0.042(10) -0.028(14)
C6 0.163(17) 0.375(32) 0.093(10) -0.056(15) -0.017(11) -0.089(20)
C7 0.051(7) 0.232(17) 0.229(17) 0.138(15) 0.011(8) 0.013(8)
C8 0.047(6) 0.207(15) 0.189(13) -0.077(12) 0.025(8) 0.006(8)
C9 0.089(7) 0.073(5) 0.051(4) 0.005(4) 0.030(5) -0.003(5)
C10 0.056(6) 0.192(13) 0.078(7) 0.002(7) -0.011(5) 0.013(7)
C11 0.069(5) 0.050(4) 0.065(5) 0.010(3) 0.030(4) 0.018(4)
C12 0.063(6) 0.092(7) 0.156(10) -0.006(7) 0.042(7) 0.008(5)

loop_
_atom_site_label
_atom_site_type_symbol
_atom_site_fract_x
_atom_site_fract_y
_atom_site_fract_z
_atom_site_U_iso_or_equiv
_atom_site_thermal_displace_type
_atom_site_occupancy
_atom_site_calc_flag
_atom_site_refinement_flags
_atom_site_disorder_group
Ba Ba 0.17525(4) 0.07224(3) 0.05715(3) 0.05105(15) Uani 1 d . .
O1 O 0.4246(6) 0.0987(6) 0.0470(5) 0.102(3) Uani 1 d . .
O2 O 0.2627(8) 0.2760(6) 0.0039(5) 0.117(4) Uani 1 d . .
O3 O 0.2177(7) 0.2556(6) 0.1711(6) 0.112(3) Uani 1 d . .
O4 O 0.3772(7) 0.0740(6) 0.2162(5) 0.113(3) Uani 1 d . .
O5 O 0.0490(7) 0.0114(6) 0.1788(4) 0.097(3) Uani 1 d . .
O6 O -0.1495(8) -0.0337(6) 0.1207(4) 0.108(3) Uani 1 d . .
O7 O 0.2613(6) -0.1443(5) 0.0453(4) 0.080(2) Uani 1 d . .
O8 O 0.0556(5) -0.1589(5) 0.0001(4) 0.078(2) Uani 1 d . .
C1 C 0.4305(13) 0.1870(11) -0.0215(9) 0.130(7) Uani 1 d . .
H1A H 0.3791(13) 0.1662(11) -0.0797(9) 0.162 Uiso 1 calc R .
H1B H 0.5155(13) 0.1970(11) -0.0254(9) 0.162 Uiso 1 calc R .
C2 C 0.3800(17) 0.2911(15) 0.0012(12) 0.185(10) Uani 1 d . .
H2A H 0.3883(17) 0.3521(15) -0.03752(12) 0.231 Uiso 1 calc R .
H2B H 0.4259(17) 0.3072(15) 0.0620(12) 0.231 Uiso 1 calc R .
C3 C 0.2178(18) 0.3674(9) 0.0578(15) 0.176(11) Uani 1 d . .
H3A H 0.1287 0.3708 0.0360 0.219 Uiso 0.52 d P .
H3B H 0.2501 0.4363 0.0406 0.219 Uiso 0.52 d P .
H3C H 0.1283 0.3705 0.0417 0.219 Uiso 0.48 d P .
H3D H 0.2493 0.4383 0.0439 0.219 Uiso 0.48 d P .
C4 C 0.2365(26) 0.3680(24) 0.1240(20) 0.099(7) Uiso 0.52 d P 1
H4A H 0.3215 0.3915 0.1471 0.124 Uiso 0.52 d P 1
H4B H 0.1837 0.4232 0.1413 0.124 Uiso 0.52 d P 1
C4' C 0.2742(26) 0.3400(26) 0.1754(20) 0.116(8) Uiso 0.48 d P 2
H4'A H 0.3630 0.3295 0.1942 0.143 Uiso 0.48 d P 2
H4'B H 0.2476 0.3944 0.2128 0.143 Uiso 0.48 d P 2
C5 C 0.2836(16) 0.2179(16) 0.2654(9) 0.184(10) Uani 1 d . .
H5A H 0.2318(16) 0.1596(16) 0.2794(9) 0.230 Uiso 1 calc R 2
H5B H 0.2888(16) 0.2776(16) 0.3080(9) 0.230 Uiso 1 calc R 2
C6 C 0.3997(18) 0.1608(22) 0.2705(10) 0.219(13) Uani 1 d . .
H6A H 0.4519(18) 0.2150(22) 0.2517(10) 0.273 Uiso 1 calc R .
H6B H 0.4368(18) 0.1395(22) 0.3320(10) 0.273 Uiso 1 calc R .
C7 C 0.4887(11) 0.0321(15) 0.1917(8) 0.156(5) Uani 1 d . .
H7A H 0.4625(11) -0.0364(15) 0.1602(8) 0.218 Uiso 1 calc R .
H7B H 0.5591(11) 0.0181(15) 0.2420(8) 0.218 Uiso 1 calc R .
C8 C 0.5220(8) 0.0966(13) 0.1164(11) 0.148(7) Uani 1 d . .
H8A H 0.5971(10) 0.0739(13) 0.1002(11) 0.184 Uiso 1 calc R .
H8B H 0.5341(10) 0.1693(13) 0.1433(11) 0.184 Uiso 1 calc R .
C9 C -0.0609(9) -0.0027(7) 0.1798(5) 0.069(3) Uani 1 d . .
C10 C -0.0913(9) 0.0347(13) 0.2661(7) 0.114(5) Uani 1 d . .
F1 F 0.0013(9) 0.0520(9) 0.3332(6) 0.097(3) Uiso 0.62 d P 1
F2 F -0.1788(10) 0.1061(9) 0.2565(6) 0.104(3) Uiso 0.62 d P 1
F3 F -0.1270(15) -0.0685(11) 0.3030(10) 0.153(5) Uiso 0.62 d P 1
F1' F -0.0203(20) 0.1350(20) 0.3009(14) 0.152(7) Uiso 0.38 d P 2
F2' F -0.2035(14) 0.0385(14) 0.2711(9) 0.097(4) Uiso 0.38 d P 2
F3' F -0.0475(17) -0.0171(16) 0.3380(11) 0.108(4) Uiso 0.38 d P 2
C11 C 0.1638(8) -0.1892(6) 0.0060(5) 0.059(3) Uani 1 d . .
C12 C 0.1747(8) -0.3001(9) -0.0384(9) 0.101(5) Uani 1 d . .
F4 F 0.1179(10) -0.3818(9) -0.0053(8) 0.108(3) Uiso 0.60 d P 1
F5 F 0.2835(11) -0.3317(10) -0.0418(9) 0.120(3) Uiso 0.60 d P 1
F6 F 0.1059(13) -0.2980(10) -0.1262(9) 0.137(4) Uiso 0.60 d P 1
F4' F 0.0923(15) -0.3670(13) -0.0661(11) 0.100(4) Uiso 0.40 d P 2
F5' F 0.2223(18) -0.2857(14) -0.1126(12) 0.126(5) Uiso 0.40 d P 2
F6' F 0.2852(13) -0.3559(12) 0.0134(10) 0.100(4) Uiso 0.40 d P 2

loop_
_atom_type_symbol
_atom_type_description
_atom_type_scat_dispersion_real
_atom_type_scat_dispersion_imag
_atom_type_scat_source
C C 0.0033 0.0016 'International Tables Vol C Tables 4.2.6.8 and 6.1.1.4'
H H 0.0000 0.0000 'International Tables Vol C Tables 4.2.6.8 and 6.1.1.4'
O O 0.0106 0.0060 'International Tables Vol C Tables 4.2.6.8 and 6.1.1.4'
F F 0.0171 0.0103 'International Tables Vol C Tables 4.2.6.8 and 6.1.1.4'
Ba Ba -0.3244 2.2819 'International Tables Vol C Tables 4.2.6.8 and 6.1.1.4'

loop_
_geom_angle_atom_site_label_1
_geom_angle_atom_site_label_2
_geom_angle_atom_site_label_3
_geom_angle
_geom_angle_site_symmetry_1
_geom_angle_site_symmetry_3
_geom_angle_publ_flag
O8 Ba O6 83.5(2) 3 3 ?
O8 Ba O5 73.3(2) 3 . ?
O6 Ba O5 134.8(2) 3 . ?
O8 Ba O3 83.9(2) 3 . ?
O6 Ba O3 136.6(2) 3 . ?
O5 Ba O3 79.6(2) . . ?
O8 Ba O7 130.6(2) 3 . ?
O6 Ba O7 74.1(2) 3 . ?
O5 Ba O7 92.1(2) . . ?
O3 Ba O7 140.7(2) . . ?
O8 Ba O1 143.0(2) 3 . ?
O6 Ba O1 79.8(2) 3 . ?
O5 Ba O1 139.1(2) . . ?
O3 Ba O1 86.0(2) . . ?
O7 Ba O1 75.5(2) . . ?
O8 Ba O2 86.2(2) 3 . ?
O6 Ba O2 79.4(2) 3 . ?
O5 Ba O2 135.0(2) . . ?
O3 Ba O2 58.4(2) . . ?
O7 Ba O2 130.1(2) . . ?
O1 Ba O2 58.5(2) . . ?
O8 Ba O4 138.3(2) 3 . ?
O6 Ba O4 136.1(3) 3 . ?
O5 Ba O4 81.2(2) . . ?
O3 Ba O4 59.1(2) . . ?
O7 Ba O4 81.8(2) . . ?
O1 Ba O4 58.7(2) . . ?
O2 Ba O4 89.4(2) . . ?
O8 Ba O8 87.4(2) 3 . ?
O6 Ba O8 68.4(2) 3 . ?
O5 Ba O8 72.1(2) . . ?
O3 Ba O8 151.7(2) . . ?
O7 Ba O8 43.5(2) . . ?
O1 Ba O8 116.0(2) . . ?
O2 Ba O8 147.7(2) . . ?
O4 Ba O8 115.6(2) . . ?
O8 Ba C11 108.8(2) 3 . ?
O6 Ba C11 66.5(2) 3 . ?
O5 Ba C11 84.7(2) . . ?
O3 Ba C11 156.1(2) . . ?
O7 Ba C11 21.8(2) . . ?
O1 Ba C11 94.4(2) . . ?
O2 Ba C11 140.2(2) . . ?
O4 Ba C11 100.8(2) . . ?
O8 Ba C11 22.2(2) . . ?
O8 Ba Ba 47.7(1) 3 3 ?
O6 Ba Ba 69.9(2) 3 3 ?
O5 Ba Ba 65.7(1) . 3 ?
O3 Ba Ba 125.7(2) . 3 ?
O7 Ba Ba 83.1(1) . 3 ?
O1 Ba Ba 146.6(2) . 3 ?
O2 Ba Ba 125.7(1) . 3 ?
O4 Ba Ba 142.9(2) . 3 ?
O8 Ba Ba 39.7(1) . 3 ?
C11 Ba Ba 61.4(2) . 3 ?
C8 O1 C1 114.1(10) . . ?
C8 O1 Ba 124.7(9) . . ?
C1 O1 Ba 109.4(6) . . ?
C2 O2 C3 111.7(11) . . ?
C2 O2 Ba 122.5(9) . . ?
C3 O2 Ba 106.8(8) . . ?
C4' O3 C5 94.7(16) . . ?
C5 O3 C4 127.5(13) . . ?
C4' O3 Ba 136.1(17) . . ?
C5 O3 Ba 109.0(8) . . ?
C4 O3 Ba 114.7(12) . . ?
C6 O4 C7 113.4(12) . . ?
C6 O4 Ba 121.7(9) . . ?
C7 O4 Ba 107.8(7) . . ?
C9 O5 Ba 137.2(5) . . ?
C9 O6 Ba 131.7(7) . 3 ?
C11 O7 Ba 100.0(5) . . ?
C11 O8 Ba 164.4(5) . 3 ?
C11 O8 Ba 84.7(4) . . ?
Ba O8 Ba 92.6(2) 3 . ?
C2 C1 O1 111.0(13) . . ?
C2 C1 H1A 105.8(8) . . ?
O1 C1 H1A 110.1(5) . . ?
C2 C1 H1B 110.2(9) . . ?
O1 C1 H1B 110.2(6) . . ?
H1A C1 H1B 109.5 . . ?
O2 C2 C1 109.1(14) . . ?
O2 C2 H2A 111.7(8) . . ?
C1 C2 H2A 114.3(10) . . ?
O2 C2 H2B 106.4(8) . . ?
C1 C2 H2B 105.4(8) . . ?
H2A C2 H2B 109.5 . . ?
C4 C3 O2 123.3(21) . . ?
O2 C3 C4' 109.4(13) . . ?
C4 C3 H3A 107.0(28) . . ?
O2 C3 H3A 106.6(14) . . ?
C4' C3 H3A 115.4(22) . . ?
C4 C3 H3B 106.2(23) . . ?
O2 C3 H3B 106.2(19) . . ?
C4' C3 H3B 112.1(17) . . ?
H3A C3 H3B 106.6(14) . . ?
C4 C3 H3C 101.7(28) . . ?
O2 C3 H3C 109.9(13) . . ?
C4' C3 H3C 110.2(21) . . ?
H3A C3 H3C 5.3(1) . . ?
H3B C3 H3C 109.0(13) . . ?
C4 C3 H3D 103.1(23) . . ?
O2 C3 H3D 109.5(20) . . ?
C4' C3 H3D 109.4(17) . . ?
H3A C3 H3D 106.3(13) . . ?
H3B C3 H3D 3.5(1) . . ?
H3C C3 H3D 108.4(15) . . ?
C3 C4 O3 116.7(24) . . ?
C3 C4 H4A 108.5(33) . . ?
O3 C4 H4A 108.3(22) . . ?
C3 C4 H4B 107.7(27) . . ?
O3 C4 H4B 108.0(26) . . ?
H4A C4 H4B 107.3(27) . . ?
O3 C4' C3 93.2(17) . . ?
O3 C4' H4'A 112.9(28) . . ?
C3 C4' H4'A 113.6(27) . . ?
O3 C4' H4'B 112.5(30) . . ?
C3 C4' H4'B 113.1(23) . . ?
H4'A C4' H4'B 110.7(27) . . ?
C6 C5 O3 113.8(13) . . ?
C6 C5 H5A 102.1(13) . . ?
O3 C5 H5A 105.0(8) . . ?
C6 C5 H5B 114.8(10) . . ?
O3 C5 H5B 110.7(8) . . ?
H5A C5 H5B 109.5 . . ?
O4 C6 C5 108.6(14) . . ?
O4 C6 H6A 112.4(10) . . ?
C5 C6 H6A 1049.6(12) . . ?
O4 C6 H6B 111.8(9) . . ?
C5 C6 H6B 109.7(8) . . ?
H6A C6 H6B 109.5 . . ?
O4 C7 C8 113.5(12) . . ?
O4 C7 H7A 104.9(7) . . ?
C8 C7 H7A 99.1(9) . . ?
O4 C7 H7B 114.7(5) . . ?
C8 C7 H7B 109.1(7) . . ?
H7A C7 H7B 109.5 . . ?
O1 C8 C7 108.7(10) . . ?
O1 C8 H8A 112.5(8) . . ?
C7 C8 H8A 116.2(7) . . ?
O1 C8 H8B 109.0(8) . . ?
C7 C8 H8B 100.2(9) . . ?
H8A C8 H8B 109.5 . . ?
O5 C9 O6 130.5(9) . . ?
O5 C9 C10 113.8(7) . . ?
O6 C9 C10 115.4(10) . . ?
F3' C10 F2' 97.6(14) . . ?
F1 C10 F2 114.5(12) . . ?
F1 C10 F3 93.9(10) . . ?
F2 C10 F3 137.1(12) . . ?
F3' C10 F1' 92.2(13) . . ?
F2' C10 F1' 113.1(16) . . ?
F3' C10 C9 119.9(14) . . ?
F2' C10 C9 120.0(10) . . ?
F1 C10 C9 116.5(10) . . ?
F2 C10 C9 115.3(9) . . ?
F3 C10 C9 103.0(12) . . ?
F1' C10 C9 110.4(10) . . ?
O7 C11 O8 128.8(7) . . ?
O7 C11 C12 116.9(8) . . ?
O8 C11 C12 114.3(7) . . ?
O7 C11 Ba 58.3(4) . . ?
O8 C11 Ba 73.0(4) . . ?
C12 C11 Ba 164.1(7) . . ?
F5 C12 F4 109.5(11) . . ?
F5 C12 F6 105.2(13) . . ?
F4 C12 F6 100.9(10) . . ?
F4' C12 F5' 101.7(14) . . ?
F4' C12 F6' 110.0(12) . . ?
F5' C12 F6' 93.8(12) . . ?
F4' C12 C11 127.4(12) . . ?
F5 C12 C11 117.5(9) . . ?
F4 C12 C11 112.6(11) . . ?
F6 C12 C11 109.6(9) . . ?
F5' C12 C11 110.3(11) . . ?
F6' C12 C11 108.3(10) . . ?

loop_
_geom_bond_atom_site_label_1
_geom_bond_atom_site_label_2
_geom_bond_distance
_geom_bond_site_symmetry_2
_geom_bond_publ_flag
Ba O8 2.683(5) 3 ?
Ba O6 2.699(7) 3 ?
Ba O5 2.701(7) . ?
Ba O3 2.773(8) . ?
Ba O7 2.790(6) . ?
Ba O1 2.807(7) . ?
Ba O2 2.824(8) . ?
Ba O4 2.855(7) . ?
Ba O8 3.104(6) . ?
Ba C11 3.232(7) . ?
Ba Ba 4.195(1) 3 ?
O1 C8 1.307(14) . ?
O1 C1 1.502(16) . ?
O2 C2 1.316(21) . ?
O2 C3 1.528(20) . ?
O3 C4' 1.18(3) . ?
O3 C5 1.512(16) . ?
O3 C4 1.57(3) . ?
O4 C6 1.317(24) . ?
O4 C7 1.460(17) . ?
O5 C9 1.203(13) . ?
O6 C9 1.210(11) . ?
O6 Ba 2.699(7) 3 ?
O7 C11 1.218(10) . ?
O8 C11 1.228(10) . ?
O8 Ba 2.683(5) 3 ?
C1 C2 1.446(23) . ?
C1 H1A 0.96 . ?
C1 H1B 0.96 . ?
C2 H2A 0.96 . ?
C2 H2B 0.96 . ?
C3 C4 0.98(4) . ?
C3 C4' 1.78(4) . ?
C3 H3A 0.955(18) . ?
C3 H3B 0.963(15) . ?
C3 H3C 0.955(19) . ?
C3 H3D 0.963(14) . ?
C4 H4A 0.96(3) . ?
C4 H4B 0.96(3) . ?
C4' H4'A 0.96(3) . ?
C4' H4'B 0.96(3) . ?
C5 C6 1.435(28) . ?
C5 H5A 0.96 . ?
C5 H5B 0.96 . ?
C6 H6A 0.96 . ?
C6 H6B 0.96 . ?
C7 C8 1.506(25) . ?
C7 H7A 0.96 . ?
C7 H7B 0.96 . ?
C8 H8A 0.96 . ?
C8 H8B 0.96 . ?
C9 C10 1.507(15) . ?
C10 F3' 1.249(20) . ?
C10 F2' 1.258(20) . ?
C10 F1 1.269(12) . ?
C10 F2 1.272(17) . ?
C10 F3 1.456(21) . ?
C10 F1' 1.463(27) . ?
C11 C12 1.514(14) . ?
C12 F4' 1.206(18) . ?
C12 F5 1.271(17) . ?
C12 F4 1.329(17) . ?
C12 F6 1.366(17) . ?
C12 F5' 1.374(25) . ?
C12 F6' 1.440(17) . ?
